data_1520114
loop_
_publ_author_name
'Zaitsev, Kirill V.'
'Lermontova, Elmira Kh.'
'Churakov, Andrei V.'
'Tafeenko, Viktor A.'
'Tarasevich, Boris N.'
'Poleshchuk, Oleg Kh.'
'Kharcheva, Anastasia V.'
'Magdesieva, Tatiana V.'
'Nikitin, Oleg M.'
'Zaitseva, Galina S.'
'Karlov, Sergey S.'

_publ_section_title
;
 Compounds of Group 14 Elements with an Element--Element (E = Si, Ge, Sn)
 Bond: Effect of the Nature of the Element Atom
;
_journal_issue 12
_journal_name_full Organometallics
_journal_page_first 2765
_journal_paper_doi 10.1021/om501293t
_journal_volume 34
_journal_year 2015
_chemical_formula_moiety 'C24 H30 Ge2'
_chemical_formula_sum 'C24 H30 Ge2'
_chemical_formula_weight 463.66
_chemical_name_systematic
;
 ?
;
_space_group_IT_number 14
_symmetry_cell_setting monoclinic
_symmetry_space_group_name_Hall '-P 2ybc'
_symmetry_space_group_name_H-M 'P 1 21/c 1'
_atom_sites_solution_hydrogens geom
_atom_sites_solution_primary direct
_atom_sites_solution_secondary difmap
_audit_creation_method SHELXL-97
_cell_angle_alpha 90.00
_cell_angle_beta 109.624(2)
_cell_angle_gamma 90.00
_cell_formula_units_Z 4
_cell_length_a 10.6888(2)
_cell_length_b 19.3569(4)
_cell_length_c 12.2900(3)
_cell_measurement_reflns_used 11517
_cell_measurement_temperature 295(2)
_cell_measurement_theta_max 67.87
_cell_measurement_theta_min 3.82
_cell_volume 2395.13(9)
_computing_cell_refinement 'STOE X-AREA'
_computing_data_collection 'STOE X-AREA'
_computing_data_reduction 'STOE X-RED'
_computing_structure_refinement 'SHELXL-97 (Sheldrick, 1997)'
_computing_structure_solution 'SHELXS-97 (Sheldrick, 2008)'
_diffrn_ambient_temperature 295
_diffrn_detector Pilatus100K
_diffrn_detector_area_resol_mean 5.81
_diffrn_detector_type STOE
_diffrn_measured_fraction_theta_full 0.996
_diffrn_measured_fraction_theta_max 0.996
_diffrn_measurement_details ' 1016 frames, detector distance = 42 mm'
_diffrn_measurement_device_type 'STOE STADIVARI'
_diffrn_measurement_method 'rotation method'
_diffrn_radiation_collimation 'focusing mirrors'
_diffrn_radiation_monochromator none
_diffrn_radiation_polarisn_norm 0
_diffrn_radiation_type 'Cu K\a'
_diffrn_radiation_wavelength 1.54186
_diffrn_reflns_av_R_equivalents 0.0590
_diffrn_reflns_av_sigmaI/netI 0.0700
_diffrn_reflns_limit_h_max 11
_diffrn_reflns_limit_h_min -12
_diffrn_reflns_limit_k_max 23
_diffrn_reflns_limit_k_min -17
_diffrn_reflns_limit_l_max 14
_diffrn_reflns_limit_l_min -9
_diffrn_reflns_number 8692
_diffrn_reflns_theta_full 68.00
_diffrn_reflns_theta_max 68.00
_diffrn_reflns_theta_min 4.39
_diffrn_source 'Cu GeniX 3D'
_diffrn_source_current 0.600
_diffrn_source_power 0.030
_diffrn_source_voltage 50
_exptl_absorpt_coefficient_mu 3.10
_exptl_absorpt_correction_T_max 0.8513
_exptl_absorpt_correction_T_min 0.7134
_exptl_absorpt_correction_type multi-scan
_exptl_absorpt_process_details
;
[c.f. r.h. blessing, acta cryst. (1995), a51, 33-38]
;
_exptl_crystal_colour colourless
_exptl_crystal_density_diffrn 1.286
_exptl_crystal_density_method 'not measured'
_exptl_crystal_description prism
_exptl_crystal_F_000 952
_exptl_crystal_size_max .12
_exptl_crystal_size_mid .08
_exptl_crystal_size_min .07
_refine_diff_density_max 0.810
_refine_diff_density_min -0.491
_refine_diff_density_rms 0.066
_refine_ls_extinction_coef 0.00059(11)
_refine_ls_extinction_expression Fc^*^=kFc[1+0.001xFc^2^\l^3^/sin(2\q)]^-1/4^
_refine_ls_extinction_method SHELXL
_refine_ls_goodness_of_fit_ref 0.831
_refine_ls_hydrogen_treatment constr
_refine_ls_matrix_type full
_refine_ls_number_parameters 242
_refine_ls_number_reflns 4349
_refine_ls_number_restraints 0
_refine_ls_restrained_S_all 0.831
_refine_ls_R_factor_all 0.0760
_refine_ls_R_factor_gt 0.0436
_refine_ls_shift/su_max 0.001
_refine_ls_shift/su_mean 0.000
_refine_ls_structure_factor_coef Fsqd
_refine_ls_weighting_details 'calc w=1/[\s^2^(Fo^2^)+(0.0611P)^2^+0.0000P] where P=(Fo^2^+2Fc^2^)/3'
_refine_ls_weighting_scheme calc
_refine_ls_wR_factor_gt 0.1024
_refine_ls_wR_factor_ref 0.1111
_reflns_number_gt 2611
_reflns_number_total 4349
_reflns_threshold_expression I>2\s(I)
_cod_data_source_file om501293t_si_003.cif
_cod_data_source_block k1
_cod_depositor_comments 'Adding full bibliography for 1520113--1520115.cif.'
_cod_original_sg_symbol_H-M 'P 21/c'
_cod_database_code 1520114

loop_
_symmetry_equiv_pos_as_xyz
'x, y, z'
'-x, y+1/2, -z+1/2'
'-x, -y, -z'
'x, -y-1/2, z-1/2'

loop_
_atom_site_label
_atom_site_type_symbol
_atom_site_fract_x
_atom_site_fract_y
_atom_site_fract_z
_atom_site_U_iso_or_equiv
_atom_site_adp_type
_atom_site_occupancy
_atom_site_symmetry_multiplicity
_atom_site_calc_flag
_atom_site_refinement_flags
Ge1 Ge 0.74723(4) 0.11052(2) 0.71981(4) 0.06070(18) Uani 1 1 d .
Ge2 Ge 0.67031(5) 0.20668(3) 0.58707(5) 0.0775(2) Uani 1 1 d .
C1 C 0.6749(12) 0.2950(4) 0.6591(7) 0.205(5) Uani 1 1 d .
H1A H 0.6377 0.3294 0.6009 0.308 Uiso 1 1 calc R
H1B H 0.7652 0.3069 0.7022 0.308 Uiso 1 1 calc R
H1C H 0.6242 0.2930 0.7104 0.308 Uiso 1 1 calc R
C2 C 0.4903(7) 0.1896(4) 0.4851(7) 0.172(4) Uani 1 1 d .
H2A H 0.4482 0.1570 0.5205 0.259 Uiso 1 1 calc R
H2B H 0.4924 0.1713 0.4131 0.259 Uiso 1 1 calc R
H2C H 0.4412 0.2321 0.4712 0.259 Uiso 1 1 calc R
C3 C 0.7783(8) 0.2137(4) 0.4875(7) 0.172(4) Uani 1 1 d .
H3A H 0.7336 0.2421 0.4219 0.258 Uiso 1 1 calc R
H3B H 0.7920 0.1684 0.4616 0.258 Uiso 1 1 calc R
H3C H 0.8626 0.2340 0.5299 0.258 Uiso 1 1 calc R
C4 C 0.8860(7) -0.1295(3) 0.4361(6) 0.117(2) Uani 1 1 d .
H4A H 0.9289 -0.1669 0.4861 0.175 Uiso 1 1 calc R
H4B H 0.9446 -0.1115 0.3985 0.175 Uiso 1 1 calc R
H4C H 0.8061 -0.1460 0.3789 0.175 Uiso 1 1 calc R
C5 C 1.2494(7) 0.1766(4) 1.1513(6) 0.159(3) Uani 1 1 d .
H5A H 1.3282 0.1583 1.1410 0.238 Uiso 1 1 calc R
H5B H 1.2375 0.1559 1.2182 0.238 Uiso 1 1 calc R
H5C H 1.2581 0.2257 1.1617 0.238 Uiso 1 1 calc R
C6 C 0.2872(5) 0.0063(3) 0.8902(5) 0.1010(17) Uani 1 1 d .
H6A H 0.2426 -0.0314 0.8421 0.151 Uiso 1 1 calc R
H6B H 0.2255 0.0434 0.8840 0.151 Uiso 1 1 calc R
H6C H 0.3221 -0.0089 0.9691 0.151 Uiso 1 1 calc R
C7 C 0.7923(4) 0.0348(2) 0.6359(3) 0.0597(10) Uani 1 1 d .
C8 C 0.7016(4) 0.0107(3) 0.5343(4) 0.0816(13) Uani 1 1 d .
H8 H 0.6178 0.0309 0.5068 0.098 Uiso 1 1 calc R
C9 C 0.7317(5) -0.0426(3) 0.4723(4) 0.0890(14) Uani 1 1 d .
H9 H 0.6674 -0.0581 0.4049 0.107 Uiso 1 1 calc R
C10 C 0.8516(5) -0.0724(2) 0.5072(4) 0.0754(12) Uani 1 1 d .
C11 C 0.9423(5) -0.0501(3) 0.6086(5) 0.0947(16) Uani 1 1 d .
H11 H 1.0257 -0.0707 0.6353 0.114 Uiso 1 1 calc R
C12 C 0.9126(4) 0.0026(2) 0.6725(4) 0.0781(12) Uani 1 1 d .
H12 H 0.9761 0.0161 0.7417 0.094 Uiso 1 1 calc R
C13 C 0.9035(4) 0.1317(2) 0.8527(4) 0.0647(10) Uani 1 1 d .
C14 C 1.0019(4) 0.1768(3) 0.8457(4) 0.0794(13) Uani 1 1 d .
H14 H 0.9937 0.1979 0.7756 0.095 Uiso 1 1 calc R
C15 C 1.1107(5) 0.1906(3) 0.9409(6) 0.0958(16) Uani 1 1 d .
H15 H 1.1739 0.2217 0.9339 0.115 Uiso 1 1 calc R
C16 C 1.1298(5) 0.1605(3) 1.0453(6) 0.0980(18) Uani 1 1 d .
C17 C 1.0342(6) 0.1161(3) 1.0516(5) 0.113(2) Uani 1 1 d .
H17 H 1.0436 0.0947 1.1217 0.136 Uiso 1 1 calc R
C18 C 0.9232(5) 0.1015(3) 0.9570(5) 0.0948(16) Uani 1 1 d .
H18 H 0.8605 0.0704 0.9649 0.114 Uiso 1 1 calc R
C19 C 0.6069(4) 0.0781(2) 0.7758(3) 0.0638(10) Uani 1 1 d .
C20 C 0.5751(4) 0.0088(2) 0.7747(4) 0.0756(12) Uani 1 1 d .
H20 H 0.6232 -0.0233 0.7486 0.091 Uiso 1 1 calc R
C21 C 0.4726(4) -0.0139(3) 0.8118(4) 0.0833(13) Uani 1 1 d .
H21 H 0.4535 -0.0608 0.8092 0.100 Uiso 1 1 calc R
C22 C 0.3990(4) 0.0311(3) 0.8520(4) 0.0737(12) Uani 1 1 d .
C23 C 0.4304(5) 0.1002(3) 0.8528(4) 0.0818(13) Uani 1 1 d .
H23 H 0.3814 0.1323 0.8780 0.098 Uiso 1 1 calc R
C24 C 0.5326(4) 0.1230(2) 0.8173(4) 0.0756(12) Uani 1 1 d .
H24 H 0.5522 0.1699 0.8213 0.091 Uiso 1 1 calc R

loop_
_atom_site_aniso_label
_atom_site_aniso_U_11
_atom_site_aniso_U_22
_atom_site_aniso_U_33
_atom_site_aniso_U_23
_atom_site_aniso_U_13
_atom_site_aniso_U_12
Ge1 0.0592(3) 0.0582(3) 0.0658(3) 0.0019(2) 0.0224(2) -0.0017(2)
Ge2 0.0830(4) 0.0671(3) 0.0872(4) 0.0153(3) 0.0351(3) 0.0139(3)
C1 0.359(14) 0.099(5) 0.136(6) 0.005(5) 0.055(8) 0.073(7)
C2 0.119(5) 0.159(7) 0.196(8) 0.084(6) -0.004(5) -0.005(5)
C3 0.191(8) 0.181(8) 0.190(8) 0.095(6) 0.125(7) 0.070(6)
C4 0.144(5) 0.087(4) 0.127(5) -0.023(3) 0.056(4) 0.018(4)
C5 0.116(5) 0.116(5) 0.168(7) -0.022(5) -0.053(5) 0.008(4)
C6 0.067(3) 0.129(5) 0.113(4) 0.014(4) 0.038(3) -0.004(3)
C7 0.055(2) 0.061(2) 0.065(3) 0.0067(19) 0.022(2) 0.0023(18)
C8 0.060(3) 0.093(3) 0.080(3) -0.010(3) 0.008(2) 0.016(2)
C9 0.087(3) 0.088(3) 0.079(3) -0.019(3) 0.012(3) 0.003(3)
C10 0.085(3) 0.066(3) 0.079(3) -0.003(2) 0.033(3) 0.002(2)
C11 0.072(3) 0.093(4) 0.112(4) -0.007(3) 0.021(3) 0.028(3)
C12 0.062(3) 0.083(3) 0.079(3) -0.009(2) 0.009(2) 0.003(2)
C13 0.067(3) 0.056(2) 0.075(3) -0.007(2) 0.029(2) -0.0032(19)
C14 0.071(3) 0.081(3) 0.090(3) -0.015(3) 0.031(3) -0.015(2)
C15 0.074(3) 0.083(3) 0.124(5) -0.020(4) 0.025(3) -0.016(3)
C16 0.081(3) 0.069(3) 0.113(5) -0.018(3) -0.007(3) 0.009(3)
C17 0.122(5) 0.106(4) 0.081(4) 0.016(3) -0.006(3) -0.005(4)
C18 0.095(4) 0.090(4) 0.089(4) 0.013(3) 0.017(3) -0.022(3)
C19 0.059(2) 0.061(2) 0.066(3) -0.001(2) 0.014(2) -0.0063(19)
C20 0.067(3) 0.067(3) 0.098(3) 0.010(2) 0.034(2) 0.006(2)
C21 0.072(3) 0.069(3) 0.111(4) 0.015(3) 0.033(3) -0.009(2)
C22 0.051(2) 0.096(4) 0.072(3) 0.007(2) 0.017(2) -0.008(2)
C23 0.074(3) 0.093(4) 0.084(3) -0.021(3) 0.034(2) -0.006(3)
C24 0.080(3) 0.069(3) 0.087(3) -0.019(2) 0.040(2) -0.016(2)

loop_
_atom_type_symbol
_atom_type_description
_atom_type_scat_dispersion_real
_atom_type_scat_dispersion_imag
_atom_type_scat_source
C C 0.0181 0.0091 'International Tables Vol C Tables 4.2.6.8 and 6.1.1.4'
H H 0.0000 0.0000 'International Tables Vol C Tables 4.2.6.8 and 6.1.1.4'
Ge Ge -1.0885 0.8855 'International Tables Vol C Tables 4.2.6.8 and 6.1.1.4'

loop_
_geom_angle_atom_site_label_1
_geom_angle_atom_site_label_2
_geom_angle_atom_site_label_3
_geom_angle
C7 Ge1 C13 107.94(16)
C7 Ge1 C19 107.50(17)
C13 Ge1 C19 108.47(17)
C7 Ge1 Ge2 108.04(12)
C13 Ge1 Ge2 113.78(12)
C19 Ge1 Ge2 110.89(12)
C1 Ge2 C2 108.4(4)
C1 Ge2 C3 107.4(4)
C2 Ge2 C3 105.9(4)
C1 Ge2 Ge1 115.0(2)
C2 Ge2 Ge1 110.0(2)
C3 Ge2 Ge1 109.7(2)
C12 C7 C8 116.3(4)
C12 C7 Ge1 123.0(3)
C8 C7 Ge1 120.7(3)
C7 C8 C9 121.9(4)
C10 C9 C8 121.3(5)
C9 C10 C11 117.8(4)
C9 C10 C4 121.1(5)
C11 C10 C4 121.1(5)
C10 C11 C12 121.4(4)
C7 C12 C11 121.3(4)
C18 C13 C14 116.6(4)
C18 C13 Ge1 121.2(3)
C14 C13 Ge1 122.2(3)
C15 C14 C13 120.7(5)
C16 C15 C14 122.5(5)
C17 C16 C15 116.6(5)
C17 C16 C5 120.9(7)
C15 C16 C5 122.5(6)
C16 C17 C18 122.0(6)
C13 C18 C17 121.5(5)
C20 C19 C24 116.3(4)
C20 C19 Ge1 121.6(3)
C24 C19 Ge1 122.1(3)
C19 C20 C21 121.4(4)
C22 C21 C20 121.8(4)
C21 C22 C23 116.8(4)
C21 C22 C6 121.5(5)
C23 C22 C6 121.7(5)
C24 C23 C22 121.7(4)
C23 C24 C19 122.0(4)

loop_
_geom_bond_atom_site_label_1
_geom_bond_atom_site_label_2
_geom_bond_distance
Ge1 C7 1.944(4)
Ge1 C13 1.948(4)
Ge1 C19 1.952(4)
Ge1 Ge2 2.4292(7)
Ge2 C1 1.919(7)
Ge2 C2 1.940(7)
Ge2 C3 1.949(7)
C4 C10 1.528(7)
C5 C16 1.520(7)
C6 C22 1.502(6)
C7 C12 1.363(6)
C7 C8 1.379(6)
C8 C9 1.385(6)
C9 C10 1.337(6)
C10 C11 1.366(7)
C11 C12 1.388(7)
C13 C18 1.360(6)
C13 C14 1.391(6)
C14 C15 1.371(7)
C15 C16 1.360(8)
C16 C17 1.359(8)
C17 C18 1.382(7)
C19 C20 1.382(6)
C19 C24 1.386(6)
C20 C21 1.391(6)
C21 C22 1.373(6)
C22 C23 1.378(7)
C23 C24 1.377(6)
